data_4321322
loop_
_publ_author_name
'Bernice M. T. Lam'
'Jason A. Halfen'
'Victor G. Young,'
'John R. Hagadorn'
'Patrick L. Holland'
'Agust\'i Lled\'os'
'Lourdes Cucurull-S\'anchez'
'Juan J. Novoa'
'Santiago Alvarez'
'William B. Tolman'

_publ_section_title
;
 Ligand Macrocycle Structural Effects on Copper-Dioxygen Reactivity
;
_journal_name_full 'Inorganic Chemistry'
_journal_page_first 4059
_journal_page_last 4072
_journal_paper_doi 10.1021/ic000248p
_journal_volume 39
_journal_year 2000
_chemical_compound_source 'B. Lam/ Prof. W. Tolman'
_chemical_formula_sum 'C18 H38 Cu F6 N4 Sb'
_chemical_formula_weight 609.81
_chemical_name_common 97011
_chemical_name_systematic
; 
 ? 
;
_space_group_IT_number 19
_symmetry_cell_setting orthorhombic
_symmetry_space_group_name_Hall 'P 2ac 2ab'
_symmetry_space_group_name_H-M 'P 21 21 21'
_atom_sites_solution_hydrogens geom
_atom_sites_solution_primary direct
_atom_sites_solution_secondary difmap
_audit_creation_method SHELXL
_cell_angle_alpha 90.00
_cell_angle_beta 90.00
_cell_angle_gamma 90.00
_cell_formula_units_Z 4
_cell_length_a 9.9638(4)
_cell_length_b 13.3049(6)
_cell_length_c 19.5424(9)
_cell_measurement_reflns_used 7194
_cell_measurement_temperature 293(2)
_cell_volume 2590.7(2)
_computing_structure_refinement 'SHELXL-93 (Sheldrick, 1993)'
_computing_structure_solution 'SHELXS-86 (Sheldrick, 1990)'
_diffrn_ambient_temperature 293(2)
_diffrn_radiation_monochromator graphite
_diffrn_radiation_source 'fine-focus sealed tube'
_diffrn_radiation_type MoK\a
_diffrn_radiation_wavelength 0.71073
_diffrn_reflns_av_R_equivalents 0.0254
_diffrn_reflns_av_sigmaI/netI 0.0344
_diffrn_reflns_limit_h_max 11
_diffrn_reflns_limit_h_min -11
_diffrn_reflns_limit_k_max 15
_diffrn_reflns_limit_k_min 0
_diffrn_reflns_limit_l_max 23
_diffrn_reflns_limit_l_min 0
_diffrn_reflns_number 13008
_diffrn_reflns_theta_max 25.03
_diffrn_reflns_theta_min 1.85
_exptl_absorpt_coefficient_mu 1.917
_exptl_absorpt_correction_T_max 1.0000
_exptl_absorpt_correction_T_min 0.6856
_exptl_absorpt_correction_type 'SADABS (Sheldrick, 1996)'
_exptl_crystal_colour colorless
_exptl_crystal_density_diffrn 1.563
_exptl_crystal_description block
_exptl_crystal_F_000 1232
_exptl_crystal_size_max 0.35
_exptl_crystal_size_mid 0.25
_exptl_crystal_size_min 0.22
_refine_diff_density_max 0.437
_refine_diff_density_min -0.377
_refine_diff_density_rms 0.076
_refine_ls_abs_structure_details 'Flack H D (1983), Acta Cryst. A39, 876-881'
_refine_ls_abs_structure_Flack 0.03(4)
_refine_ls_extinction_method none
_refine_ls_goodness_of_fit_all 1.040
_refine_ls_goodness_of_fit_obs 1.093
_refine_ls_matrix_type full
_refine_ls_number_parameters 271
_refine_ls_number_reflns 4548
_refine_ls_number_restraints 24
_refine_ls_restrained_S_all 1.054
_refine_ls_restrained_S_obs 1.096
_refine_ls_R_factor_all 0.0612
_refine_ls_R_factor_obs 0.0461
_refine_ls_shift/esd_max -0.002
_refine_ls_shift/esd_mean 0.000
_refine_ls_structure_factor_coef Fsqd
_refine_ls_weighting_details 'w=1/[\s^2^(Fo^2^)+(0.0682P)^2^+0.3403P] where P=(Fo^2^+2Fc^2^)/3'
_refine_ls_weighting_scheme calc
_refine_ls_wR_factor_all 0.1190
_refine_ls_wR_factor_obs 0.1094
_reflns_number_observed 3603
_reflns_number_total 4549
_reflns_observed_criterion >2sigma(I)
_cod_data_source_file ic000248p_2.cif
_cod_data_source_block 97011
_cod_depositor_comments
;
The following automatic conversions were performed:

'_refine_ls_weighting_scheme' value 'calc
w=1/[\s^2^(Fo^2^)+(0.0682P)^2^+0.3403P] where P=(Fo^2^+2Fc^2^)/3' was
changed to 'calc'. New tag '_refine_ls_weighting_details' was
created. The value of the new tag was set to
'w=1/[\s^2^(Fo^2^)+(0.0682P)^2^+0.3403P] where P=(Fo^2^+2Fc^2^)/3'.

Automatic conversion script
Id: cif_fix_values 3143 2015-03-26 13:38:13Z robertas 
;
_cod_database_code 4321322

loop_
_symmetry_equiv_pos_as_xyz
'x, y, z'
'-x+1/2, -y, z+1/2'
'-x, y+1/2, -z+1/2'
'x+1/2, -y+1/2, -z'

loop_
_atom_site_aniso_label
_atom_site_aniso_U_11
_atom_site_aniso_U_22
_atom_site_aniso_U_33
_atom_site_aniso_U_23
_atom_site_aniso_U_13
_atom_site_aniso_U_12
Cu1 0.0794(5) 0.0628(4) 0.0773(4) -0.0019(3) -0.0031(4) -0.0079(3)
N1 0.083(4) 0.124(5) 0.084(4) 0.015(4) -0.005(3) 0.012(4)
N2 0.079(4) 0.069(3) 0.077(3) 0.003(2) -0.003(3) 0.003(2)
N3 0.126(6) 0.095(4) 0.097(5) 0.004(4) 0.020(4) 0.006(4)
N4 0.106(5) 0.073(3) 0.081(4) 0.001(3) -0.002(3) -0.016(3)
C1 0.218(13) 0.174(11) 0.148(11) -0.097(9) 0.002(11) -0.002(10)
C2 0.175(12) 0.349(22) 0.141(10) -0.124(13) -0.044(8) 0.024(12)
C3 0.108(7) 0.371(21) 0.118(9) -0.064(11) -0.033(6) -0.075(10)
C4 0.070(4) 0.152(8) 0.132(7) 0.038(7) -0.007(5) -0.002(4)
C5 0.085(5) 0.088(5) 0.122(6) 0.023(5) -0.013(5) -0.018(4)
C6 0.179(10) 0.084(5) 0.098(6) 0.003(4) -0.010(6) 0.041(6)
C7 0.184(11) 0.097(6) 0.167(11) 0.002(6) 0.063(10) 0.037(7)
C8 0.158(10) 0.299(19) 0.157(11) 0.111(12) 0.036(8) 0.128(11)
C9 0.161(10) 0.450(30) 0.221(15) 0.151(19) 0.057(11) 0.159(14)
C10 0.229(15) 0.197(15) 0.295(22) 0.094(16) 0.069(16) 0.078(14)
C11 0.165(11) 0.176(10) 0.144(9) 0.004(7) 0.099(8) 0.018(8)
C12 0.248(20) 0.340(22) 0.229(19) 0.093(17) 0.134(17) 0.168(20)
C13 0.173(11) 0.195(11) 0.141(8) 0.012(9) 0.067(8) -0.024(10)
C14 0.074(4) 0.133(5) 0.063(4) -0.005(4) -0.001(3) 0.002(4)
C15 0.096(5) 0.131(5) 0.084(4) -0.027(4) 0.006(4) -0.001(5)
C16 0.155(9) 0.200(9) 0.088(6) 0.036(7) 0.008(6) 0.057(8)
C17 0.082(4) 0.076(4) 0.099(5) 0.010(4) 0.005(4) -0.016(4)
C18 0.116(7) 0.082(5) 0.132(7) -0.010(5) -0.024(5) -0.027(4)
Sb1 0.0688(3) 0.0907(3) 0.0919(3) -0.0030(3) 0.0014(2) -0.0028(2)
F1 0.202(8) 0.146(5) 0.314(11) 0.092(7) 0.138(8) 0.035(5)
F2 0.172(7) 0.266(9) 0.194(7) -0.123(7) -0.069(6) 0.059(7)
F3 0.159(7) 0.203(7) 0.284(10) 0.120(7) 0.039(7) -0.011(6)
F4 0.149(6) 0.315(11) 0.213(7) -0.151(8) -0.028(5) 0.005(7)
F5 0.085(3) 0.134(4) 0.226(6) -0.009(5) -0.024(4) 0.021(3)
F6 0.080(3) 0.179(5) 0.176(5) 0.007(5) 0.014(3) 0.029(3)

loop_
_atom_site_label
_atom_site_type_symbol
_atom_site_fract_x
_atom_site_fract_y
_atom_site_fract_z
_atom_site_U_iso_or_equiv
_atom_site_thermal_displace_type
_atom_site_occupancy
_atom_site_calc_flag
_atom_site_refinement_flags
_atom_site_disorder_group
Cu1 Cu 0.24139(8) 0.00725(5) 0.62147(4) 0.0731(2) Uani 1 d . .
N1 N 0.4474(6) 0.0156(6) 0.6440(3) 0.097(2) Uani 1 d . .
N2 N 0.2777(5) 0.1137(4) 0.5417(3) 0.0748(14) Uani 1 d . .
N3 N 0.1630(8) 0.1289(5) 0.6813(4) 0.106(2) Uani 1 d . .
N4 N 0.1321(7) -0.1051(5) 0.6004(3) 0.087(2) Uani 1 d . .
C1 C 0.2495(17) 0.1538(11) 0.7384(8) 0.180(6) Uani 1 d U .
H1A H 0.2731(17) 0.2243(11) 0.7345(8) 0.217 Uiso 1 calc R .
H1B H 0.1975(17) 0.1463(11) 0.7801(8) 0.217 Uiso 1 calc R .
C2 C 0.3629(17) 0.1018(18) 0.7461(8) 0.222(8) Uani 1 d U .
H2A H 0.3333(17) 0.0348(18) 0.7586(8) 0.266 Uiso 1 calc R .
H2B H 0.4034(17) 0.1296(18) 0.7871(8) 0.266 Uiso 1 calc R .
C3 C 0.4730(12) 0.0851(15) 0.7014(6) 0.199(7) Uani 1 d U .
H3A H 0.5473(12) 0.0589(15) 0.7280(6) 0.239 Uiso 1 calc R .
H3B H 0.5009(12) 0.1493(15) 0.6827(6) 0.239 Uiso 1 calc R .
C4 C 0.5041(8) 0.0588(7) 0.5804(5) 0.118(3) Uani 1 d . .
H4A H 0.5186(8) 0.0043(7) 0.5482(5) 0.142 Uiso 1 calc R .
H4B H 0.5913(8) 0.0871(7) 0.5912(5) 0.142 Uiso 1 calc R .
C5 C 0.4212(8) 0.1395(6) 0.5448(5) 0.099(2) Uani 1 d . .
H5A H 0.4318(8) 0.2025(6) 0.5692(5) 0.118 Uiso 1 calc R .
H5B H 0.4548(8) 0.1488(6) 0.4987(5) 0.118 Uiso 1 calc R .
C6 C 0.1856(13) 0.1958(6) 0.5632(4) 0.121(3) Uani 1 d . .
H6A H 0.2134(13) 0.2572(6) 0.5405(4) 0.145 Uiso 1 calc R .
H6B H 0.0961(13) 0.1798(6) 0.5469(4) 0.145 Uiso 1 calc R .
C7 C 0.1782(15) 0.2151(7) 0.6351(6) 0.149(5) Uani 1 d . .
H7A H 0.1031(15) 0.2600(7) 0.6430(6) 0.179 Uiso 1 calc R .
H7B H 0.2589(15) 0.2509(7) 0.6483(6) 0.179 Uiso 1 calc R .
C8 C 0.4940(14) -0.1054(14) 0.6442(7) 0.205(8) Uani 1 d U .
H8A H 0.4759(14) -0.1374(14) 0.6000(7) 0.245 Uiso 1 calc R .
C9 C 0.6521(15) -0.0930(18) 0.6570(9) 0.277(11) Uani 1 d U .
H9A H 0.6919(15) -0.0586(18) 0.6189(9) 0.333 Uiso 1 calc R .
H9B H 0.6924(15) -0.1581(18) 0.6619(9) 0.333 Uiso 1 calc R .
H9C H 0.6666(15) -0.0547(18) 0.6980(9) 0.333 Uiso 1 calc R .
C10 C 0.4232(19) -0.1581(12) 0.7009(10) 0.240(10) Uani 1 d U .
H10A H 0.3294(19) -0.1633(12) 0.6902(10) 0.288 Uiso 1 calc R .
H10B H 0.4344(19) -0.1209(12) 0.7426(10) 0.288 Uiso 1 calc R .
H10C H 0.4603(19) -0.2242(12) 0.7064(10) 0.288 Uiso 1 calc R .
C11 C 0.0196(14) 0.1111(11) 0.7016(7) 0.162(5) Uani 1 d U .
H11A H -0.0242(14) 0.0899(11) 0.6591(7) 0.194 Uiso 1 calc R .
C12 C -0.0651(18) 0.1830(15) 0.7280(9) 0.272(13) Uani 1 d U .
H12A H -0.0634(18) 0.2415(15) 0.6992(9) 0.327 Uiso 1 calc R .
H12B H -0.0361(18) 0.2009(15) 0.7732(9) 0.327 Uiso 1 calc R .
H12C H -0.1548(18) 0.1568(15) 0.7299(9) 0.327 Uiso 1 calc R .
C13 C 0.0197(13) 0.0145(11) 0.7471(6) 0.170(5) Uani 1 d U .
H13A H 0.0794(13) -0.0344(11) 0.7276(6) 0.203 Uiso 1 calc R .
H13B H -0.0694(13) -0.0128(11) 0.7491(6) 0.203 Uiso 1 calc R .
H13C H 0.0492(13) 0.0313(11) 0.7924(6) 0.203 Uiso 1 calc R .
C14 C 0.2309(7) 0.0781(6) 0.4714(3) 0.090(2) Uani 1 d U .
H14A H 0.1348(7) 0.0631(6) 0.4750(3) 0.108 Uiso 1 calc R .
C15 C 0.3021(8) -0.0201(6) 0.4531(4) 0.104(2) Uani 1 d U .
H15A H 0.2903(8) -0.0676(6) 0.4896(4) 0.124 Uiso 1 calc R .
H15B H 0.3960(8) -0.0074(6) 0.4466(4) 0.124 Uiso 1 calc R .
H15C H 0.2645(8) -0.0469(6) 0.4117(4) 0.124 Uiso 1 calc R .
C16 C 0.2477(12) 0.1573(9) 0.4133(5) 0.148(4) Uani 1 d U .
H16A H 0.2023(12) 0.2182(9) 0.4259(5) 0.177 Uiso 1 calc R .
H16B H 0.2098(12) 0.1315(9) 0.3717(5) 0.177 Uiso 1 calc R .
H16C H 0.3414(12) 0.1710(9) 0.4066(5) 0.177 Uiso 1 calc R .
C17 C 0.0659(7) -0.1680(5) 0.5852(4) 0.086(2) Uani 1 d . .
C18 C -0.0230(9) -0.2489(5) 0.5635(5) 0.110(3) Uani 1 d . .
H18A H -0.1072(9) -0.2213(5) 0.5489(5) 0.165 Uiso 1 d R .
H18B H -0.0377(9) -0.2940(5) 0.6012(5) 0.165 Uiso 1 d R .
H18C H 0.0175(9) -0.2849(5) 0.5263(5) 0.165 Uiso 1 d R .
Sb1 Sb -0.18249(5) -0.02262(4) 0.41674(3) 0.0838(2) Uani 1 d . .
F1 F -0.1102(9) 0.0744(6) 0.3631(6) 0.221(5) Uani 1 d . .
F2 F -0.2267(8) -0.1001(7) 0.3435(4) 0.211(4) Uani 1 d . .
F3 F -0.2575(8) -0.1188(6) 0.4726(5) 0.215(4) Uani 1 d . .
F4 F -0.1355(8) 0.0523(8) 0.4919(4) 0.226(4) Uani 1 d . .
F5 F -0.0190(5) -0.0869(4) 0.4195(4) 0.148(2) Uani 1 d . .
F6 F -0.3479(5) 0.0404(5) 0.4147(3) 0.145(2) Uani 1 d . .

loop_
_atom_type_symbol
_atom_type_description
_atom_type_scat_dispersion_real
_atom_type_scat_dispersion_imag
_atom_type_scat_source
C C 0.0033 0.0016 'International Tables Vol C Tables 4.2.6.8 and 6.1.1.4'
H H 0.0000 0.0000 'International Tables Vol C Tables 4.2.6.8 and 6.1.1.4'
N N 0.0061 0.0033 'International Tables Vol C Tables 4.2.6.8 and 6.1.1.4'
F F 0.0171 0.0103 'International Tables Vol C Tables 4.2.6.8 and 6.1.1.4'
Cu Cu 0.3201 1.2651 'International Tables Vol C Tables 4.2.6.8 and 6.1.1.4'
Sb Sb -0.5866 1.5461 'International Tables Vol C Tables 4.2.6.8 and 6.1.1.4'

loop_
_geom_angle_atom_site_label_1
_geom_angle_atom_site_label_2
_geom_angle_atom_site_label_3
_geom_angle
_geom_angle_site_symmetry_1
_geom_angle_site_symmetry_3
_geom_angle_publ_flag
N4 Cu1 N1 130.4(3) . . ?
N4 Cu1 N2 117.5(2) . . ?
N1 Cu1 N2 87.3(2) . . ?
N4 Cu1 N3 120.3(3) . . ?
N1 Cu1 N3 101.6(3) . . ?
N2 Cu1 N3 87.7(2) . . ?
C3 N1 C4 109.2(9) . . ?
C3 N1 C8 123.5(10) . . ?
C4 N1 C8 105.6(7) . . ?
C3 N1 Cu1 111.1(6) . . ?
C4 N1 Cu1 102.6(4) . . ?
C8 N1 Cu1 102.7(7) . . ?
C5 N2 C6 114.7(7) . . ?
C5 N2 C14 114.0(6) . . ?
C6 N2 C14 107.1(6) . . ?
C5 N2 Cu1 106.8(4) . . ?
C6 N2 Cu1 100.2(5) . . ?
C14 N2 Cu1 113.5(4) . . ?
C1 N3 C7 103.5(10) . . ?
C1 N3 C11 113.5(10) . . ?
C7 N3 C11 112.5(10) . . ?
C1 N3 Cu1 112.1(7) . . ?
C7 N3 Cu1 102.5(5) . . ?
C11 N3 Cu1 111.8(7) . . ?
C17 N4 Cu1 176.3(7) . . ?
C2 C1 N3 118.1(11) . . ?
C1 C2 C3 131.8(20) . . ?
C2 C3 N1 115.6(10) . . ?
N1 C4 C5 116.7(7) . . ?
N2 C5 C4 112.5(6) . . ?
C7 C6 N2 116.1(8) . . ?
C6 C7 N3 118.1(8) . . ?
C10 C8 C9 113.4(13) . . ?
C10 C8 N1 108.9(11) . . ?
C9 C8 N1 100.0(15) . . ?
C12 C11 N3 125.0(14) . . ?
C12 C11 C13 111.1(10) . . ?
N3 C11 C13 106.2(10) . . ?
N2 C14 C15 109.5(6) . . ?
N2 C14 C16 114.4(7) . . ?
C15 C14 C16 111.0(6) . . ?
N4 C17 C18 178.3(9) . . ?
F1 Sb1 F2 92.6(6) . . ?
F1 Sb1 F4 88.5(5) . . ?
F2 Sb1 F4 178.3(5) . . ?
F1 Sb1 F5 89.8(3) . . ?
F2 Sb1 F5 88.5(3) . . ?
F4 Sb1 F5 90.2(3) . . ?
F1 Sb1 F3 178.6(4) . . ?
F2 Sb1 F3 88.5(5) . . ?
F4 Sb1 F3 90.4(5) . . ?
F5 Sb1 F3 91.1(3) . . ?
F1 Sb1 F6 91.1(4) . . ?
F2 Sb1 F6 91.4(3) . . ?
F4 Sb1 F6 89.9(3) . . ?
F5 Sb1 F6 179.1(3) . . ?
F3 Sb1 F6 88.1(3) . . ?

loop_
_geom_bond_atom_site_label_1
_geom_bond_atom_site_label_2
_geom_bond_distance
_geom_bond_site_symmetry_2
_geom_bond_publ_flag
Cu1 N4 1.895(6) . ?
Cu1 N1 2.102(6) . ?
Cu1 N2 2.137(5) . ?
Cu1 N3 2.144(7) . ?
N1 C3 1.476(14) . ?
N1 C4 1.480(10) . ?
N1 C8 1.68(2) . ?
N2 C5 1.471(10) . ?
N2 C6 1.487(10) . ?
N2 C14 1.527(9) . ?
N3 C1 1.45(2) . ?
N3 C7 1.468(12) . ?
N3 C11 1.502(14) . ?
N4 C17 1.107(9) . ?
C1 C2 1.33(2) . ?
C2 C3 1.42(2) . ?
C4 C5 1.523(11) . ?
C6 C7 1.430(14) . ?
C8 C10 1.49(2) . ?
C8 C9 1.60(2) . ?
C11 C12 1.38(2) . ?
C11 C13 1.56(2) . ?
C14 C15 1.529(11) . ?
C14 C16 1.557(12) . ?
C17 C18 1.456(10) . ?
Sb1 F1 1.812(6) . ?
Sb1 F2 1.818(6) . ?
Sb1 F4 1.836(7) . ?
Sb1 F5 1.841(5) . ?
Sb1 F3 1.841(7) . ?
Sb1 F6 1.850(5) . ?

loop_
_geom_torsion_atom_site_label_1
_geom_torsion_atom_site_label_2
_geom_torsion_atom_site_label_3
_geom_torsion_atom_site_label_4
_geom_torsion
_geom_torsion_site_symmetry_1
_geom_torsion_site_symmetry_2
_geom_torsion_site_symmetry_3
_geom_torsion_site_symmetry_4
_geom_torsion_publ_flag
N4 Cu1 N1 C3 -137.7(9) . . . . ?
N2 Cu1 N1 C3 97.8(9) . . . . ?
N3 Cu1 N1 C3 10.8(9) . . . . ?
N4 Cu1 N1 C4 105.7(6) . . . . ?
N2 Cu1 N1 C4 -18.8(6) . . . . ?
N3 Cu1 N1 C4 -105.8(6) . . . . ?
N4 Cu1 N1 C8 -3.7(7) . . . . ?
N2 Cu1 N1 C8 -128.2(6) . . . . ?
N3 Cu1 N1 C8 144.8(6) . . . . ?
N4 Cu1 N2 C5 -136.7(5) . . . . ?
N1 Cu1 N2 C5 -1.7(5) . . . . ?
N3 Cu1 N2 C5 100.1(5) . . . . ?
N4 Cu1 N2 C6 103.5(6) . . . . ?
N1 Cu1 N2 C6 -121.5(5) . . . . ?
N3 Cu1 N2 C6 -19.7(6) . . . . ?
N4 Cu1 N2 C14 -10.2(5) . . . . ?
N1 Cu1 N2 C14 124.7(5) . . . . ?
N3 Cu1 N2 C14 -133.5(5) . . . . ?
N4 Cu1 N3 C1 128.7(9) . . . . ?
N1 Cu1 N3 C1 -23.8(9) . . . . ?
N2 Cu1 N3 C1 -110.5(9) . . . . ?
N4 Cu1 N3 C7 -120.8(8) . . . . ?
N1 Cu1 N3 C7 86.6(8) . . . . ?
N2 Cu1 N3 C7 -0.1(8) . . . . ?
N4 Cu1 N3 C11 -0.1(8) . . . . ?
N1 Cu1 N3 C11 -152.7(7) . . . . ?
N2 Cu1 N3 C11 120.6(7) . . . . ?
N1 Cu1 N4 C17 -129.4(109) . . . . ?
N2 Cu1 N4 C17 -17.5(110) . . . . ?
N3 Cu1 N4 C17 87.0(109) . . . . ?
C7 N3 C1 C2 -108.9(19) . . . . ?
C11 N3 C1 C2 128.8(18) . . . . ?
Cu1 N3 C1 C2 0.9(21) . . . . ?
N3 C1 C2 C3 56.3(31) . . . . ?
C1 C2 C3 N1 -73.1(30) . . . . ?
C4 N1 C3 C2 135.6(16) . . . . ?
C8 N1 C3 C2 -99.5(18) . . . . ?
Cu1 N1 C3 C2 23.1(20) . . . . ?
C3 N1 C4 C5 -79.9(10) . . . . ?
C8 N1 C4 C5 145.4(9) . . . . ?
Cu1 N1 C4 C5 38.1(9) . . . . ?
C6 N2 C5 C4 132.3(8) . . . . ?
C14 N2 C5 C4 -103.9(8) . . . . ?
Cu1 N2 C5 C4 22.3(9) . . . . ?
N1 C4 C5 N2 -43.6(11) . . . . ?
C5 N2 C6 C7 -74.7(12) . . . . ?
C14 N2 C6 C7 157.8(10) . . . . ?
Cu1 N2 C6 C7 39.2(11) . . . . ?
N2 C6 C7 N3 -46.6(18) . . . . ?
C1 N3 C7 C6 140.0(13) . . . . ?
C11 N3 C7 C6 -97.0(14) . . . . ?
Cu1 N3 C7 C6 23.2(15) . . . . ?
C3 N1 C8 C10 62.3(17) . . . . ?
C4 N1 C8 C10 -171.3(13) . . . . ?
Cu1 N1 C8 C10 -64.1(15) . . . . ?
C3 N1 C8 C9 -56.8(13) . . . . ?
C4 N1 C8 C9 69.6(11) . . . . ?
Cu1 N1 C8 C9 176.8(8) . . . . ?
C1 N3 C11 C12 65.5(19) . . . . ?
C7 N3 C11 C12 -51.7(19) . . . . ?
Cu1 N3 C11 C12 -166.5(14) . . . . ?
C1 N3 C11 C13 -65.8(14) . . . . ?
C7 N3 C11 C13 177.0(10) . . . . ?
Cu1 N3 C11 C13 62.3(11) . . . . ?
C5 N2 C14 C15 64.0(7) . . . . ?
C6 N2 C14 C15 -168.1(7) . . . . ?
Cu1 N2 C14 C15 -58.6(6) . . . . ?
C5 N2 C14 C16 -61.3(8) . . . . ?
C6 N2 C14 C16 66.6(9) . . . . ?
Cu1 N2 C14 C16 176.2(6) . . . . ?
Cu1 N4 C17 C18 -7.5(384) . . . . ?
